data_2311071
loop_
_publ_author_name
'Sasaki, S.'
'Fujino, K.'
'Takeuchi, Y.'
'Sadanaga, R.'

_publ_section_title
;
 On the estimation of atomic charges by the X-ray method for some oxides
 and silicates
;
_journal_name_full 'Acta Crystallographica A (24,1968-38,1982)'
_journal_page_first 904
_journal_page_last 915
_journal_volume 36
_journal_year 1980
_chemical_formula_sum 'Mg O3 Si'
_chemical_name_systematic 'Mg (Si O3)'
_space_group_IT_number 61
_symmetry_space_group_name_Hall '-P 2ac 2ab'
_symmetry_space_group_name_H-M 'P b c a'
_cell_angle_alpha 90
_cell_angle_beta 90
_cell_angle_gamma 90
_cell_formula_units_Z 16
_cell_length_a 18.227
_cell_length_b 8.819
_cell_length_c 5.179
_cell_volume 832.493
_citation_journal_id_ASTM ACACBN
_cod_data_source_file Sasaki_ACACBN_1980_1743.cif
_cod_data_source_block Mg1O3Si1
_cod_original_cell_volume 832.4927
_cod_original_formula_sum 'Mg1 O3 Si1'
_cod_database_code 2311071

loop_
_symmetry_equiv_pos_as_xyz
x,y,z
-x+1/2,-y,z+1/2
x+1/2,-y+1/2,-z
-x,y+1/2,-z+1/2
-x,-y,-z
x-1/2,y,-z-1/2
-x-1/2,y-1/2,z
x,-y-1/2,z-1/2

loop_
_atom_site_label
_atom_site_type_symbol
_atom_site_fract_x
_atom_site_fract_y
_atom_site_fract_z
_atom_site_occupancy
_atom_site_U_iso_or_equiv
Si1 Si+4 0.27172 0.34162 0.0504 1 0.0
Mg2 Mg+2 0.37677 0.48699 0.35897 1 0.0
O6 O-2 0.44763 0.19507 0.60357 1 0.0
O2 O-2 0.56238 0.34044 0.80003 1 0.0
O4 O-2 0.4328 0.48306 0.68928 1 0.0
Mg1 Mg+2 0.37582 0.65378 0.86596 1 0.0
O5 O-2 0.30313 0.22261 -0.16814 1 0.0
O1 O-2 0.18341 0.34003 0.03463 1 0.0
Si2 Si+4 0.46357 0.33734 0.79827 1 0.0
O3 O-2 0.31097 0.50228 0.04334 1 0.0
